data_7129480
loop_
_publ_author_name
'Mix, Andreas'
'Lamm, Jan-Hendrik'
'Schwabedissen, Jan'
'Gebel, Erich'
'Stammler, Georg'
'Mitzel, Norbert Werner'

_publ_section_title
;
 Monitoring dynamic pre-crystallization aggregation processes in solution
 by VT-DOSY NMR spectroscopy
;
_journal_name_full 'Chemical Communications'
_journal_paper_doi 10.1039/D1CC05925D
_journal_year 2022
_chemical_absolute_configuration ad
_chemical_formula_moiety 'C5 F4 I N, 1(C7 H8)'
_chemical_formula_sum 'C12 H8 F4 I N'
_chemical_formula_weight 369.09
_space_group_crystal_system monoclinic
_space_group_IT_number 7
_space_group_name_Hall 'P -2yc'
_space_group_name_H-M_alt 'P 1 c 1'
_atom_sites_solution_hydrogens geom
_atom_sites_solution_primary direct
_audit_creation_date 2017-10-09
_audit_creation_method
;
Olex2 1.2
(compiled 2017.08.10 svn.r3458 for OlexSys, GUI svn.r5381)
;
_audit_update_record
;
2021-10-13 deposited with the CCDC.	2021-12-24 downloaded from the CCDC.
;
_cell_angle_alpha 90
_cell_angle_beta 97.478(3)
_cell_angle_gamma 90
_cell_formula_units_Z 2
_cell_length_a 7.4279(2)
_cell_length_b 7.9778(2)
_cell_length_c 11.0063(4)
_cell_measurement_reflns_used 7071
_cell_measurement_temperature 232.0(1)
_cell_measurement_theta_max 31.6980
_cell_measurement_theta_min 2.5410
_cell_volume 646.67(3)
_computing_cell_refinement 'CrysAlisPro 1.171.39.15e (Rigaku OD, 2015)'
_computing_data_collection 'CrysAlisPro 1.171.39.15e (Rigaku OD, 2015)'
_computing_data_reduction 'CrysAlisPro 1.171.39.15e (Rigaku OD, 2015)'
_computing_molecular_graphics 'Olex2 (Dolomanov et al., 2009)'
_computing_publication_material 'Olex2 (Dolomanov et al., 2009)'
_computing_structure_refinement 'ShelXL (Sheldrick, 2015)'
_computing_structure_solution 'ShelXS (Sheldrick, 2008)'
_diffrn_ambient_environment N~2~
_diffrn_ambient_temperature 232.0(1)
_diffrn_detector 'CCD plate'
_diffrn_detector_area_resol_mean 8.0951
_diffrn_detector_type Eos
_diffrn_measured_fraction_theta_full 0.992
_diffrn_measured_fraction_theta_max 0.995
_diffrn_measurement_details
;
List of Runs (angles in degrees, time in seconds):

  # Type    Start    End  Width  t~exp~   \w     \q     \k     \f   Frames
#--------------------------------------------------------------------------
  1  \w    -45.00  79.00   1.00    8.00    --   24.87   0.00-120.00  124
  2  \w    -38.00  45.00   1.00    8.00    --   24.87 -38.00-180.00   83
  3  \w     -4.00  91.00   1.00    8.00    --   24.87  77.00  30.00   95
  4  \w     30.00  85.00   1.00    8.00    --   24.87-134.00 158.00   55
  5  \w     -4.00  91.00   1.00    8.00    --   24.87  77.00-150.00   95
  6  \w     32.00  87.00   1.00    8.00    --   24.87-136.00 -20.00   55
  7  \w      6.00  54.00   1.00    8.00    --   24.87  57.00 -30.00   48
  8  \w      6.00  54.00   1.00    8.00    --   24.87  57.00 150.00   48
  9  \w     36.00  99.00   1.00    8.00    --   24.87 178.00 120.00   63
 10  \w    -44.00  86.00   1.00    8.00    --   24.87   0.00  30.00  130
;
_diffrn_measurement_device 'four-circle diffractometer'
_diffrn_measurement_device_type 'SuperNova, Single source at offset/far, Eos'
_diffrn_measurement_method '\w scans'
_diffrn_orient_matrix_type 'CrysAlisPro convention (1999,Acta A55,543-557)'
_diffrn_orient_matrix_UB_11 -0.0061277000
_diffrn_orient_matrix_UB_12 0.0005439000
_diffrn_orient_matrix_UB_13 0.0637794000
_diffrn_orient_matrix_UB_21 0.0959931000
_diffrn_orient_matrix_UB_22 -0.0041584000
_diffrn_orient_matrix_UB_23 0.0125676000
_diffrn_orient_matrix_UB_31 0.0045637000
_diffrn_orient_matrix_UB_32 0.0888143000
_diffrn_orient_matrix_UB_33 0.0002314000
_diffrn_radiation_monochromator mirror
_diffrn_radiation_probe x-ray
_diffrn_radiation_type MoK\a
_diffrn_radiation_wavelength 0.71073
_diffrn_reflns_av_R_equivalents 0.0194
_diffrn_reflns_av_unetI/netI 0.0202
_diffrn_reflns_Laue_measured_fraction_full 0.992
_diffrn_reflns_Laue_measured_fraction_max 0.995
_diffrn_reflns_limit_h_max 10
_diffrn_reflns_limit_h_min -10
_diffrn_reflns_limit_k_max 11
_diffrn_reflns_limit_k_min -11
_diffrn_reflns_limit_l_max 15
_diffrn_reflns_limit_l_min -15
_diffrn_reflns_number 11846
_diffrn_reflns_point_group_measured_fraction_full 0.992
_diffrn_reflns_point_group_measured_fraction_max 0.995
_diffrn_reflns_theta_full 25.242
_diffrn_reflns_theta_max 30.033
_diffrn_reflns_theta_min 2.553
_diffrn_source 'micro-focus sealed X-ray tube'
_diffrn_source_type 'SuperNova (Mo) X-ray Source'
_exptl_absorpt_coefficient_mu 2.505
_exptl_absorpt_correction_T_max 0.4345
_exptl_absorpt_correction_T_min 0.1746
_exptl_absorpt_correction_type multi-scan
_exptl_absorpt_process_details
'SADABS-2012/1 (Bruker,2012) was used for absorption correction. wR2(int) was 0.0892 before and 0.0365 after correction. The Ratio of minimum to maximum transmission is 0.4018. The \l/2 correction factor is 0.0015.'
_exptl_crystal_colour 'clear colourless'
_exptl_crystal_colour_lustre clear
_exptl_crystal_colour_primary colourless
_exptl_crystal_density_diffrn 1.896
_exptl_crystal_description cylindrically
_exptl_crystal_F_000 352
_exptl_crystal_size_max 0.624
_exptl_crystal_size_mid 0.39
_exptl_crystal_size_min 0.354
_refine_diff_density_max 0.555
_refine_diff_density_min -0.335
_refine_diff_density_rms 0.045
_refine_ls_abs_structure_details
;
 Refined as a perfect inversion twin.
;
_refine_ls_abs_structure_Flack 0.5
_refine_ls_extinction_method none
_refine_ls_goodness_of_fit_ref 1.098
_refine_ls_hydrogen_treatment constr
_refine_ls_matrix_type full
_refine_ls_number_parameters 205
_refine_ls_number_reflns 3768
_refine_ls_number_restraints 513
_refine_ls_restrained_S_all 1.065
_refine_ls_R_factor_all 0.0223
_refine_ls_R_factor_gt 0.0190
_refine_ls_shift/su_max 0.002
_refine_ls_shift/su_mean 0.000
_refine_ls_structure_factor_coef Fsqd
_refine_ls_weighting_details 'w=1/[\s^2^(Fo^2^)+(0.0171P)^2^+0.0827P] where P=(Fo^2^+2Fc^2^)/3'
_refine_ls_weighting_scheme calc
_refine_ls_wR_factor_gt 0.0432
_refine_ls_wR_factor_ref 0.0442
_reflns_Friedel_coverage 0.994
_reflns_Friedel_fraction_full 0.992
_reflns_Friedel_fraction_max 0.995
_reflns_number_gt 3385
_reflns_number_total 3768
_reflns_threshold_expression 'I > 2\s(I)'
_cod_data_source_file d1cc05925d2.cif
_cod_data_source_block 1_232K
_cod_database_code 7129480
_shelx_shelxl_version_number 2016/6
_chemical_oxdiff_formula 'c12 h8 F4 N I'
_shelx_space_group_comment
;
The symmetry employed for this shelxl refinement is uniquely defined
by the following loop, which should always be used as a source of
symmetry information in preference to the above space-group names.
They are only intended as comments.
;
_shelx_estimated_absorpt_t_max 0.471
_shelx_estimated_absorpt_t_min 0.304
_reflns_odcompleteness_completeness 99.56
_reflns_odcompleteness_iscentric 1
_reflns_odcompleteness_theta 29.97
_olex2_refinement_description
;
1. Fixed Uiso
 At 1.2 times of:
  All C(H) groups
 At 1.5 times of:
  All C(H,H,H) groups
2. Restrained distances
 C6A-C12A \\sim C6B-C12B
 with sigma of 0.02
3. Uiso/Uaniso restraints and constraints
C6A \\sim C7A \\sim H7A \\sim C8A \\sim H8A \\sim C9A \\sim H9A \\sim C10A
\\sim H10A \\sim C11A \\sim H11A \\sim C12A \\sim H12A \\sim H12B \\sim H12C
\\sim C6B \\sim C7B \\sim H7B \\sim C8B \\sim H8B \\sim C9B \\sim H9B \\sim
C10B \\sim H10B \\sim C11B \\sim H11B \\sim C12B \\sim H12D \\sim H12E \\sim
H12F: within 2A with sigma of 0.04 and sigma for terminal atoms of 0.08
4. Others
 Sof(C8B)=Sof(H8B)=Sof(C7B)=Sof(H7B)=Sof(C6B)=Sof(C11B)=Sof(H11B)=Sof(C10B)=
 Sof(H10B)=Sof(C9B)=Sof(H9B)=Sof(C12B)=Sof(H12D)=Sof(H12E)=Sof(H12F)=1-FVAR(1)
 Sof(C10A)=Sof(H10A)=Sof(C9A)=Sof(H9A)=Sof(C8A)=Sof(H8A)=Sof(C7A)=Sof(H7A)=
 Sof(C6A)=Sof(C11A)=Sof(H11A)=Sof(C12A)=Sof(H12A)=Sof(H12B)=Sof(H12C)=FVAR(1)
5.a Aromatic/amide H refined with riding coordinates:
 C10A(H10A), C9A(H9A), C8A(H8A), C7A(H7A), C11A(H11A), C8B(H8B), C7B(H7B),
 C11B(H11B), C10B(H10B), C9B(H9B)
5.b Fitted hexagon refined as free rotating group:
 C10A(C9A,C8A,C7A,C6A,C11A), C8B(C7B,C6B,C11B,C10B,C9B)
5.c Idealised Me refined as rotating group:
 C12A(H12A,H12B,H12C), C12B(H12D,H12E,H12F)
;
_olex2_date_sample_data_collection 2017-10-05
_olex2_submission_special_instructions 'No special instructions were received'
_oxdiff_exptl_absorpt_empirical_full_max 4.544
_oxdiff_exptl_absorpt_empirical_full_min 0.666

loop_
_space_group_symop_operation_xyz
'x, y, z'
'x, -y, z+1/2'

loop_
_atom_site_label
_atom_site_type_symbol
_atom_site_fract_x
_atom_site_fract_y
_atom_site_fract_z
_atom_site_U_iso_or_equiv
_atom_site_adp_type
_atom_site_occupancy
_atom_site_site_symmetry_order
_atom_site_calc_flag
_atom_site_refinement_flags_posn
_atom_site_refinement_flags_adp
_atom_site_refinement_flags_occupancy
_atom_site_disorder_assembly
_atom_site_disorder_group
I1 I 0.5575(4) 0.68344(2) 0.6143(2) 0.05847(8) Uani 1 1 d . . . . .
F1 F 0.4028(13) 0.0835(10) 0.4189(9) 0.087(2) Uani 1 1 d . . . . .
F2 F 0.3974(10) 0.4124(9) 0.4138(5) 0.072(2) Uani 1 1 d . . . . .
F3 F 0.7156(9) 0.4080(7) 0.8127(6) 0.0622(17) Uani 1 1 d . . . . .
F4 F 0.7071(13) 0.0638(8) 0.8001(9) 0.0713(18) Uani 1 1 d . . . . .
N1 N 0.5508(19) 0.0775(3) 0.6065(14) 0.0554(14) Uani 1 1 d . . . . .
C1 C 0.4811(17) 0.1684(13) 0.5228(13) 0.064(3) Uani 1 1 d . . . . .
C2 C 0.4788(14) 0.3381(10) 0.5160(10) 0.048(2) Uani 1 1 d . . . . .
C3 C 0.5594(19) 0.4228(3) 0.6158(12) 0.0432(6) Uani 1 1 d . . . . .
C4 C 0.6370(13) 0.3268(9) 0.7143(7) 0.046(2) Uani 1 1 d . . . . .
C5 C 0.6321(14) 0.1578(9) 0.7117(11) 0.0453(19) Uani 1 1 d . . . . .
C10A C 0.1012(18) 0.4186(12) 0.6713(11) 0.061(4) Uani 0.652(17) 1 d . U P A 1
H10A H 0.139094 0.509256 0.722926 0.074 Uiso 0.652(17) 1 calc R U P A 1
C9A C 0.023(2) 0.4478(8) 0.5514(12) 0.062(3) Uani 0.652(17) 1 d G U P A 1
H9A H 0.008181 0.558202 0.521998 0.074 Uiso 0.652(17) 1 calc R U P A 1
C8A C -0.033(2) 0.3137(13) 0.4751(8) 0.062(3) Uani 0.652(17) 1 d G U P A 1
H8A H -0.085698 0.333491 0.394006 0.074 Uiso 0.652(17) 1 calc R U P A 1
C7A C -0.011(2) 0.1505(10) 0.5186(11) 0.064(4) Uani 0.652(17) 1 d G U P A 1
H7A H -0.048667 0.059833 0.466938 0.077 Uiso 0.652(17) 1 calc R U P A 1
C6A C 0.067(2) 0.1213(9) 0.6384(12) 0.055(3) Uani 0.652(17) 1 d DG U P A 1
C11A C 0.1233(14) 0.2553(15) 0.7148(8) 0.056(3) Uani 0.652(17) 1 d G U P A 1
H11A H 0.176126 0.235594 0.795860 0.067 Uiso 0.652(17) 1 calc R U P A 1
C12A C 0.101(3) -0.0557(18) 0.666(2) 0.105(7) Uani 0.652(17) 1 d D U P A 1
H12A H 0.107613 -0.116207 0.589857 0.157 Uiso 0.652(17) 1 calc GR U P A 1
H12B H 0.002371 -0.100651 0.705618 0.157 Uiso 0.652(17) 1 calc GR U P A 1
H12C H 0.214363 -0.067868 0.719160 0.157 Uiso 0.652(17) 1 calc GR U P A 1
C8B C -0.007(3) 0.3888(19) 0.5232(17) 0.063(6) Uani 0.348(17) 1 d . U P A 2
H8B H -0.048588 0.463475 0.459592 0.076 Uiso 0.348(17) 1 calc R U P A 2
C7B C -0.015(3) 0.217(2) 0.5025(13) 0.063(6) Uani 0.348(17) 1 d G U P A 2
H7B H -0.062292 0.175362 0.424936 0.076 Uiso 0.348(17) 1 calc R U P A 2
C6B C 0.046(3) 0.1066(13) 0.5965(15) 0.043(5) Uani 0.348(17) 1 d DG U P A 2
C11B C 0.116(3) 0.1681(15) 0.7112(13) 0.038(4) Uani 0.348(17) 1 d G U P A 2
H11B H 0.157868 0.093402 0.774749 0.046 Uiso 0.348(17) 1 calc R U P A 2
C10B C 0.124(3) 0.3399(17) 0.7319(16) 0.068(6) Uani 0.348(17) 1 d G U P A 2
H10B H 0.171573 0.381513 0.809408 0.082 Uiso 0.348(17) 1 calc R U P A 2
C9B C 0.063(4) 0.4503(12) 0.638(2) 0.063(6) Uani 0.348(17) 1 d G U P A 2
H9B H 0.068347 0.566552 0.651831 0.075 Uiso 0.348(17) 1 calc R U P A 2
C12B C 0.039(4) -0.071(2) 0.548(3) 0.066(6) Uani 0.348(17) 1 d D U P A 2
H12D H 0.024422 -0.068760 0.458660 0.099 Uiso 0.348(17) 1 calc GR U P A 2
H12E H -0.062538 -0.129884 0.574972 0.099 Uiso 0.348(17) 1 calc GR U P A 2
H12F H 0.151177 -0.128926 0.577573 0.099 Uiso 0.348(17) 1 calc GR U P A 2

loop_
_atom_site_aniso_label
_atom_site_aniso_U_11
_atom_site_aniso_U_22
_atom_site_aniso_U_33
_atom_site_aniso_U_23
_atom_site_aniso_U_13
_atom_site_aniso_U_12
I1 0.05944(11) 0.03732(9) 0.08245(14) -0.0012(4) 0.02357(9) -0.0007(4)
F1 0.076(4) 0.088(4) 0.095(4) -0.042(3) 0.010(3) -0.023(3)
F2 0.062(4) 0.107(4) 0.044(3) 0.014(3) -0.002(3) 0.005(3)
F3 0.062(4) 0.054(2) 0.070(4) -0.005(2) 0.006(3) -0.002(2)
F4 0.068(4) 0.058(2) 0.086(4) 0.024(2) 0.002(3) 0.0037(19)
N1 0.044(2) 0.0427(12) 0.081(4) -0.022(4) 0.015(2) -0.013(3)
C1 0.043(5) 0.079(8) 0.070(6) -0.019(4) 0.008(4) -0.005(4)
C2 0.043(4) 0.029(3) 0.074(5) 0.001(3) 0.016(4) -0.003(2)
C3 0.0373(10) 0.0349(12) 0.0603(15) -0.015(5) 0.0168(10) -0.005(5)
C4 0.036(4) 0.066(6) 0.034(3) -0.001(3) 0.003(3) -0.005(3)
C5 0.041(4) 0.028(3) 0.069(5) 0.012(2) 0.016(3) 0.005(2)
C10A 0.042(6) 0.069(6) 0.070(9) -0.012(6) -0.002(5) 0.005(6)
C9A 0.063(7) 0.051(5) 0.074(9) -0.001(5) 0.023(6) 0.004(5)
C8A 0.058(5) 0.058(7) 0.071(5) 0.013(5) 0.012(4) 0.008(4)
C7A 0.042(6) 0.078(7) 0.070(9) -0.008(6) 0.003(5) 0.004(6)
C6A 0.035(5) 0.061(5) 0.071(9) 0.009(6) 0.006(6) 0.007(5)
C11A 0.047(4) 0.057(6) 0.066(6) 0.006(5) 0.012(4) 0.002(5)
C12A 0.072(9) 0.093(8) 0.155(14) 0.064(8) 0.035(7) 0.010(5)
C8B 0.051(10) 0.055(11) 0.084(12) 0.005(11) 0.016(8) 0.023(9)
C7B 0.051(8) 0.064(12) 0.073(10) 0.041(9) 0.002(7) 0.019(10)
C6B 0.042(10) 0.056(9) 0.032(9) 0.006(8) 0.006(8) 0.002(7)
C11B 0.042(8) 0.034(7) 0.035(8) -0.008(7) -0.010(6) 0.000(7)
C10B 0.055(10) 0.056(11) 0.096(13) 0.015(11) 0.019(9) -0.005(10)
C9B 0.048(10) 0.067(8) 0.080(16) 0.023(8) 0.032(12) 0.024(8)
C12B 0.051(8) 0.048(8) 0.102(14) -0.010(8) 0.022(9) -0.003(6)

loop_
_atom_type_symbol
_atom_type_description
_atom_type_scat_dispersion_real
_atom_type_scat_dispersion_imag
_atom_type_scat_source
C C 0.0033 0.0016 'International Tables Vol C Tables 4.2.6.8 and 6.1.1.4'
H H 0.0000 0.0000 'International Tables Vol C Tables 4.2.6.8 and 6.1.1.4'
F F 0.0171 0.0103 'International Tables Vol C Tables 4.2.6.8 and 6.1.1.4'
I I -0.4742 1.8119 'International Tables Vol C Tables 4.2.6.8 and 6.1.1.4'
N N 0.0061 0.0033 'International Tables Vol C Tables 4.2.6.8 and 6.1.1.4'

loop_
_exptl_crystal_face_index_h
_exptl_crystal_face_index_k
_exptl_crystal_face_index_l
_exptl_crystal_face_perp_dist
0 1 0 0.2951
11 -1 -2 0.1885
9 -1 -11 0.1983
-7 0 -11 0.1951
0 0 -15 0.1770
0 0 15 0.1770
6 0 -14 0.1770
-6 0 14 0.1770
10 0 -8 0.1869
4 0 13 0.1967
-4 0 -13 0.1967
0 -1 0 0.2951
-9 1 11 0.1983
-11 1 2 0.1885
8 0 8 0.1950
-10 0 8 0.1869
-8 0 -8 0.1950
7 -1 11 0.1787

loop_
_geom_angle_atom_site_label_1
_geom_angle_atom_site_label_2
_geom_angle_atom_site_label_3
_geom_angle
_geom_angle_site_symmetry_1
_geom_angle_site_symmetry_3
_geom_angle_publ_flag
C1 N1 C5 116.5(3) . . ?
N1 C1 F1 114.7(9) . . ?
N1 C1 C2 129.0(12) . . ?
C2 C1 F1 116.2(13) . . ?
F2 C2 C1 119.1(11) . . ?
F2 C2 C3 124.1(7) . . ?
C1 C2 C3 116.8(11) . . ?
C2 C3 I1 119.2(8) . . ?
C2 C3 C4 116.8(3) . . ?
C4 C3 I1 124.0(7) . . ?
F3 C4 C3 117.4(6) . . ?
F3 C4 C5 120.8(8) . . ?
C5 C4 C3 121.8(9) . . ?
F4 C5 N1 117.2(7) . . ?
F4 C5 C4 123.6(10) . . ?
C4 C5 N1 119.1(9) . . ?
C9A C10A H10A 120.0 . . ?
C9A C10A C11A 120.0 . . ?
C11A C10A H10A 120.0 . . ?
C10A C9A H9A 120.0 . . ?
C10A C9A C8A 120.0 . . ?
C8A C9A H9A 120.0 . . ?
C9A C8A H8A 120.0 . . ?
C9A C8A C7A 120.0 . . ?
C7A C8A H8A 120.0 . . ?
C8A C7A H7A 120.0 . . ?
C6A C7A C8A 120.0 . . ?
C6A C7A H7A 120.0 . . ?
C7A C6A C11A 120.0 . . ?
C7A C6A C12A 113.3(13) . . ?
C11A C6A C12A 126.3(13) . . ?
C10A C11A H11A 120.0 . . ?
C6A C11A C10A 120.0 . . ?
C6A C11A H11A 120.0 . . ?
C6A C12A H12A 109.5 . . ?
C6A C12A H12B 109.5 . . ?
C6A C12A H12C 109.5 . . ?
H12A C12A H12B 109.5 . . ?
H12A C12A H12C 109.5 . . ?
H12B C12A H12C 109.5 . . ?
C7B C8B H8B 120.0 . . ?
C7B C8B C9B 120.0 . . ?
C9B C8B H8B 120.0 . . ?
C8B C7B H7B 120.0 . . ?
C6B C7B C8B 120.0 . . ?
C6B C7B H7B 120.0 . . ?
C7B C6B C11B 120.0 . . ?
C7B C6B C12B 109.6(15) . . ?
C11B C6B C12B 130.2(16) . . ?
C6B C11B H11B 120.0 . . ?
C10B C11B C6B 120.0 . . ?
C10B C11B H11B 120.0 . . ?
C11B C10B H10B 120.0 . . ?
C11B C10B C9B 120.0 . . ?
C9B C10B H10B 120.0 . . ?
C8B C9B H9B 120.0 . . ?
C10B C9B C8B 120.0 . . ?
C10B C9B H9B 120.0 . . ?
C6B C12B H12D 109.5 . . ?
C6B C12B H12E 109.5 . . ?
C6B C12B H12F 109.5 . . ?
H12D C12B H12E 109.5 . . ?
H12D C12B H12F 109.5 . . ?
H12E C12B H12F 109.5 . . ?

loop_
_geom_bond_atom_site_label_1
_geom_bond_atom_site_label_2
_geom_bond_distance
_geom_bond_site_symmetry_2
_geom_bond_publ_flag
I1 C3 2.079(3) . ?
F1 C1 1.389(15) . ?
F2 C2 1.344(13) . ?
F3 C4 1.330(11) . ?
F4 C5 1.296(13) . ?
N1 C1 1.233(19) . ?
N1 C5 1.390(17) . ?
C1 C2 1.356(9) . ?
C2 C3 1.360(16) . ?
C3 C4 1.390(15) . ?
C4 C5 1.349(7) . ?
C10A H10A 0.9400 . ?
C10A C9A 1.3900 . ?
C10A C11A 1.3900 . ?
C9A H9A 0.9400 . ?
C9A C8A 1.3900 . ?
C8A H8A 0.9400 . ?
C8A C7A 1.3900 . ?
C7A H7A 0.9400 . ?
C7A C6A 1.3900 . ?
C6A C11A 1.3900 . ?
C6A C12A 1.457(13) . ?
C11A H11A 0.9400 . ?
C12A H12A 0.9700 . ?
C12A H12B 0.9700 . ?
C12A H12C 0.9700 . ?
C8B H8B 0.9400 . ?
C8B C7B 1.3900 . ?
C8B C9B 1.3900 . ?
C7B H7B 0.9400 . ?
C7B C6B 1.3900 . ?
C6B C11B 1.3900 . ?
C6B C12B 1.516(17) . ?
C11B H11B 0.9400 . ?
C11B C10B 1.3900 . ?
C10B H10B 0.9400 . ?
C10B C9B 1.3900 . ?
C9B H9B 0.9400 . ?
C12B H12D 0.9700 . ?
C12B H12E 0.9700 . ?
C12B H12F 0.9700 . ?

loop_
_geom_torsion_atom_site_label_1
_geom_torsion_atom_site_label_2
_geom_torsion_atom_site_label_3
_geom_torsion_atom_site_label_4
_geom_torsion
_geom_torsion_site_symmetry_1
_geom_torsion_site_symmetry_2
_geom_torsion_site_symmetry_3
_geom_torsion_site_symmetry_4
_geom_torsion_publ_flag
I1 C3 C4 F3 -0.5(16) . . . . ?
I1 C3 C4 C5 178.9(9) . . . . ?
F1 C1 C2 F2 2.4(19) . . . . ?
F1 C1 C2 C3 -178.2(12) . . . . ?
F2 C2 C3 I1 0.5(17) . . . . ?
F2 C2 C3 C4 179.8(7) . . . . ?
F3 C4 C5 F4 -2.6(19) . . . . ?
F3 C4 C5 N1 -179.1(12) . . . . ?
N1 C1 C2 F2 178.5(16) . . . . ?
N1 C1 C2 C3 -2(3) . . . . ?
C1 N1 C5 F4 -179.5(9) . . . . ?
C1 N1 C5 C4 -3(3) . . . . ?
C1 C2 C3 I1 -178.8(10) . . . . ?
C1 C2 C3 C4 0(2) . . . . ?
C2 C3 C4 F3 -179.7(7) . . . . ?
C2 C3 C4 C5 0(2) . . . . ?
C3 C4 C5 F4 178.0(12) . . . . ?
C3 C4 C5 N1 1.5(19) . . . . ?
C5 N1 C1 F1 179.4(8) . . . . ?
C5 N1 C1 C2 3(3) . . . . ?
C10A C9A C8A C7A 0.0 . . . . ?
C9A C10A C11A C6A 0.0 . . . . ?
C9A C8A C7A C6A 0.0 . . . . ?
C8A C7A C6A C11A 0.0 . . . . ?
C8A C7A C6A C12A -173.1(15) . . . . ?
C7A C6A C11A C10A 0.0 . . . . ?
C11A C10A C9A C8A 0.0 . . . . ?
C12A C6A C11A C10A 172.1(18) . . . . ?
C8B C7B C6B C11B 0.0 . . . . ?
C8B C7B C6B C12B -175(2) . . . . ?
C7B C8B C9B C10B 0.0 . . . . ?
C7B C6B C11B C10B 0.0 . . . . ?
C6B C11B C10B C9B 0.0 . . . . ?
C11B C10B C9B C8B 0.0 . . . . ?
C9B C8B C7B C6B 0.0 . . . . ?
C12B C6B C11B C10B 173(3) . . . . ?

loop_
_exptl_oxdiff_crystal_face_indexfrac_h
_exptl_oxdiff_crystal_face_indexfrac_k
_exptl_oxdiff_crystal_face_indexfrac_l
_exptl_oxdiff_crystal_face_x
_exptl_oxdiff_crystal_face_y
_exptl_oxdiff_crystal_face_z
0.0589 1.0083 0.0436 0.0030 0.0020 0.0898
10.9106 -0.9614 -1.7971 -0.1820 1.0288 -0.0360
8.7901 -1.0900 -10.7582 -0.7406 0.7131 -0.0592
-7.1404 -0.1819 -10.6449 -0.6353 -0.8185 -0.0512
-0.2060 -0.1961 -15.1603 -0.9658 -0.2095 -0.0219
0.2060 0.1961 15.1603 0.9658 0.2095 0.0219
5.8124 -0.1373 -13.5441 -0.8995 0.3883 0.0112
-5.8124 0.1373 13.5441 0.8995 -0.3883 -0.0112
9.8887 -0.0370 -7.7501 -0.5549 0.8520 0.0400
4.1724 0.1917 12.8688 0.7953 0.5615 0.0390
-4.1724 -0.1917 -12.8688 -0.7953 -0.5615 -0.0390
-0.0589 -1.0083 -0.0436 -0.0030 -0.0020 -0.0898
-8.7901 1.0900 10.7582 0.7406 -0.7131 0.0592
-10.9106 0.9614 1.7971 0.1820 -1.0288 0.0360
8.0977 0.1482 7.5453 0.4317 0.8715 0.0519
-9.8887 0.0370 7.7501 0.5549 -0.8520 -0.0400
-8.0977 -0.1482 -7.5453 -0.4317 -0.8715 -0.0519
7.0815 -0.8264 10.6013 0.6323 0.8164 -0.0386
